data_4346046
loop_
_publ_author_name
'Gonzalez, Miguel I.'
'Bloch, Eric D.'
'Mason, Jarad A.'
'Teat, Simon J.'
'Long, Jeffrey R.'

_publ_section_title
;
 Single-crystal-to-single-crystal metalation of a metal-organic framework:
 a route toward structurally well-defined catalysts.
;
_journal_issue 6
_journal_name_full 'Inorganic chemistry'
_journal_page_first 2995
_journal_page_last 3005
_journal_paper_doi 10.1021/acs.inorgchem.5b00096
_journal_volume 54
_journal_year 2015
_chemical_formula_sum 'C70.56 H39.28 Cl8.34 Cu8.34 N11.76 O31.52 Zr6'
_chemical_formula_weight 2929.07
_chemical_name_common Zr6O4(OH)4(bpydc)5.88(CuCl)8.34
_space_group_crystal_system cubic
_space_group_IT_number 205
_space_group_name_Hall '-P 2ac 2ab 3'
_space_group_name_H-M_alt 'P a -3'
_atom_sites_solution_hydrogens geom
_atom_sites_solution_primary direct
_atom_sites_solution_secondary difmap
_audit_creation_date 2014-11-16
_audit_creation_method
;
Olex2 1.2
(compiled 2014.08.28 svn.r2986 for OlexSys, GUI svn.r4874)
;
_cell_angle_alpha 90
_cell_angle_beta 90
_cell_angle_gamma 90
_cell_formula_units_Z 4
_cell_length_a 26.1490(8)
_cell_length_b 26.1490(8)
_cell_length_c 26.1490(8)
_cell_measurement_reflns_used 9261
_cell_measurement_temperature 100(2)
_cell_measurement_theta_max 36.387
_cell_measurement_theta_min 2.547
_cell_volume 17879.9(9)
_computing_cell_refinement 'Bruker SAINT v8.18c'
_computing_data_collection 'Bruker APEX 2'
_computing_data_reduction 'Bruker SAINT v8.18c'
_computing_molecular_graphics 'Olex2 (Dolomanov et al., 2009)'
_computing_publication_material 'Olex2 (Dolomanov et al., 2009)'
_computing_structure_refinement 'SHELXL-2014 (Sheldrick, 2014)'
_computing_structure_solution SHELXS-2014
_diffrn_ambient_temperature 100(2)
_diffrn_measured_fraction_theta_full 0.986
_diffrn_measured_fraction_theta_max 0.993
_diffrn_measurement_device_type 'Bruker APEX II CCD diffractometer'
_diffrn_measurement_method '\w/\q scans'
_diffrn_radiation_type synchrotron
_diffrn_radiation_wavelength 0.7749
_diffrn_reflns_av_R_equivalents 0.0409
_diffrn_reflns_av_unetI/netI 0.0150
_diffrn_reflns_Laue_measured_fraction_full 0.986
_diffrn_reflns_Laue_measured_fraction_max 0.993
_diffrn_reflns_limit_h_max 40
_diffrn_reflns_limit_h_min -40
_diffrn_reflns_limit_k_max 40
_diffrn_reflns_limit_k_min -40
_diffrn_reflns_limit_l_max 40
_diffrn_reflns_limit_l_min -40
_diffrn_reflns_number 234947
_diffrn_reflns_point_group_measured_fraction_full 0.986
_diffrn_reflns_point_group_measured_fraction_max 0.993
_diffrn_reflns_theta_full 27.706
_diffrn_reflns_theta_max 36.624
_diffrn_reflns_theta_min 1.899
_diffrn_source 'Advanced Light Source station 11.3.1'
_exptl_absorpt_coefficient_mu 1.859
_exptl_absorpt_correction_T_max 0.9282
_exptl_absorpt_correction_T_min 0.8632
_exptl_absorpt_correction_type multi-scan
_exptl_absorpt_process_details 'SADABS 2008/1 Bruker AXS Madison WI USA'
_exptl_crystal_colour brown
_exptl_crystal_density_diffrn 1.087
_exptl_crystal_density_method 'not measured'
_exptl_crystal_description octahedron
_exptl_crystal_F_000 5667
_exptl_crystal_size_max 0.04
_exptl_crystal_size_mid 0.04
_exptl_crystal_size_min 0.04
_refine_diff_density_max 2.297
_refine_diff_density_min -1.652
_refine_diff_density_rms 0.221
_refine_ls_extinction_method none
_refine_ls_goodness_of_fit_ref 1.248
_refine_ls_hydrogen_treatment constr
_refine_ls_matrix_type full
_refine_ls_number_parameters 326
_refine_ls_number_reflns 11627
_refine_ls_number_restraints 275
_refine_ls_restrained_S_all 1.251
_refine_ls_R_factor_all 0.0761
_refine_ls_R_factor_gt 0.0722
_refine_ls_shift/su_max 0.002
_refine_ls_shift/su_mean 0.000
_refine_ls_structure_factor_coef Fsqd
_refine_ls_weighting_details 'w=1/[\s^2^(Fo^2^)+(0.1281P)^2^+49.2571P] where P=(Fo^2^+2Fc^2^)/3'
_refine_ls_weighting_scheme calc
_refine_ls_wR_factor_gt 0.2341
_refine_ls_wR_factor_ref 0.2376
_reflns_Friedel_coverage 0.000
_reflns_number_gt 10950
_reflns_number_total 11627
_reflns_threshold_expression 'I > 2\s(I)'
_cod_data_source_file ic5b00096_si_006.cif
_cod_data_source_block mig061s_0mb
_cod_original_cell_volume 17879.9(16)
_cod_database_code 4346046
_shelxl_version_number 2014/6
_shelx_space_group_comment
;
The symmetry employed for this shelxl refinement is uniquely defined
by the following loop, which should always be used as a source of
symmetry information in preference to the above space-group names.
They are only intended as comments.
;
_shelx_estimated_absorpt_t_max 0.929
_shelx_estimated_absorpt_t_min 0.929
_olex2_refinement_description
;
1. Fixed Uiso
 At 1.2 times of:
  All C(H) groups
2. Restrained distances
 C7B-C8B \\sim C7A-C8A
 with sigma of 0.02
 C7B-C6 \\sim C7A-C6
 with sigma of 0.02
 C9-C8B \\sim C9-C8A
 with sigma of 0.02
 C9-C10A \\sim C9-C10B
 with sigma of 0.02
 N2A-C10A \\sim N2B-C10B
 with sigma of 0.02
 N2A-C6 \\sim N2B-C6
 with sigma of 0.02
 N1A-C1 \\sim N1B-C1
 with sigma of 0.02
 C1-C5B \\sim C1-C5A
 with sigma of 0.02
 C4B-C5B \\sim C4A-C5A
 with sigma of 0.02
 C3-C4B \\sim C3-C4A
 with sigma of 0.02
 C3-C2A \\sim C3-C2B
 with sigma of 0.02
 N1A-C2A \\sim N1B-C2B
 with sigma of 0.02
3. Rigid bond restraints
 Cu1B, Cu1A, Cl1B, Cl1A
 with sigma for 1-2 distances of 0.01 and sigma for 1-3 distances of 0.01
 N2B, C10B, C6, N2A, C10A, C9, C8A, C7A, C7B, N1B, C1, C2B, N1A, C2A, C3, C4A,
 C5A
 with sigma for 1-2 distances of 0.01 and sigma for 1-3 distances of 0.01
 Cu2A, Cl2, Cu2B
 with sigma for 1-2 distances of 0.01 and sigma for 1-3 distances of 0.01
4. Uiso/Uaniso restraints and constraints
Cu1B \\sim Cu1A \\sim Cl1B \\sim Cl1A \\sim Cu2B \\sim Cl2 \\sim Cu2A: within
2.5A with sigma of 0.02 and sigma for terminal atoms of 0.04
N1B \\sim C1 \\sim C2B \\sim N1A \\sim C2A \\sim C4A \\sim C5A \\sim C3 \\sim
N2B \\sim C10B \\sim C6 \\sim N2A \\sim C10A \\sim C9 \\sim C8A \\sim C7A \\sim
C7B: within 1.7A with sigma of 0.04 and sigma for terminal atoms of 0.08
Uanis(C7B) = Uanis(C7A)
5. Others
 Fixed Sof: O1A(0.16667) O2A(0.5) O1B(0.16667) O2B(0.5) O3(0.98) O4(0.98)
 O5(0.98) O6(0.98) C1(0.98) C3(0.98) C6(0.98) C9(0.98) C11(0.98) C12(0.98)
 C2B(0.49) H2B(0.49) C4B(0.49) H4B(0.49) C5B(0.49) H5B(0.49) C7B(0.49)
 H7B(0.49) C8B(0.49) H8B(0.49) C10B(0.49) H10B(0.49) N1B(0.49) N2B(0.49)
 C2A(0.49) H2A(0.49) C4A(0.49) H4A(0.49) C5A(0.49) H5A(0.49) C7A(0.49)
 H7A(0.49) C8A(0.49) H8A(0.49) C10A(0.49) H10A(0.49) N1A(0.49) N2A(0.49)
 Cu1B(0.455) Cl1B(0.455) Cu1A(0.455) Cl1A(0.455) Cu2B(0.24) Cu2A(0.24) Cl2(0.48)
6.a Aromatic/amide H refined with riding coordinates:
 C2B(H2B), C4B(H4B), C5B(H5B), C7B(H7B), C8B(H8B), C10B(H10B), C2A(H2A),
 C4A(H4A), C5A(H5A), C7A(H7A), C8A(H8A), C10A(H10A)
;
_olex2_submission_special_instructions 'No special instructions were received'

loop_
_space_group_symop_operation_xyz
'x, y, z'
'-x+1/2, -y, z+1/2'
'-x, y+1/2, -z+1/2'
'x+1/2, -y+1/2, -z'
'z, x, y'
'z+1/2, -x+1/2, -y'
'-z+1/2, -x, y+1/2'
'-z, x+1/2, -y+1/2'
'y, z, x'
'-y, z+1/2, -x+1/2'
'y+1/2, -z+1/2, -x'
'-y+1/2, -z, x+1/2'
'-x, -y, -z'
'x-1/2, y, -z-1/2'
'x, -y-1/2, z-1/2'
'-x-1/2, y-1/2, z'
'-z, -x, -y'
'-z-1/2, x-1/2, y'
'z-1/2, x, -y-1/2'
'z, -x-1/2, y-1/2'
'-y, -z, -x'
'y, -z-1/2, x-1/2'
'-y-1/2, z-1/2, x'
'y-1/2, z, -x-1/2'

loop_
_atom_site_label
_atom_site_type_symbol
_atom_site_fract_x
_atom_site_fract_y
_atom_site_fract_z
_atom_site_U_iso_or_equiv
_atom_site_adp_type
_atom_site_occupancy
_atom_site_site_symmetry_order
_atom_site_calc_flag
_atom_site_refinement_flags_posn
_atom_site_refinement_flags_adp
_atom_site_refinement_flags_occupancy
_atom_site_disorder_assembly
_atom_site_disorder_group
Zr1 Zr 1.01660(2) 0.59219(2) 0.01392(2) 0.01401(10) Uani 1 1 d . . . . .
O1A O 1.0522(3) 0.5522(3) -0.0522(3) 0.0139(18) Uani 0.5 3 d S T P . 1
O2A O 1.0699(3) 0.5350(3) 0.0509(3) 0.0166(10) Uani 0.5 1 d . . . . 1
O1B O 1.0399(3) 0.5399(3) -0.0399(3) 0.0133(17) Uani 0.5 3 d S T P . 2
O2B O 1.0513(3) 0.5258(2) 0.0382(3) 0.0147(10) Uani 0.5 1 d . . . . 2
O3 O 0.95103(15) 0.64397(14) 0.03284(16) 0.0253(7) Uani 0.98 1 d . . . . .
O4 O 0.88186(14) 0.59200(14) 0.03421(16) 0.0246(7) Uani 0.98 1 d . . . . .
O5 O 0.64562(13) 0.94834(14) 0.01329(16) 0.0237(7) Uani 0.98 1 d . . . . .
O6 O 0.59637(14) 0.87961(14) -0.00598(15) 0.0241(7) Uani 0.98 1 d . . . . .
C1 C 0.8008(3) 0.7590(3) 0.0346(5) 0.061(3) Uani 0.98 1 d . U . . .
C3 C 0.8692(3) 0.6803(2) 0.0390(4) 0.0458(18) Uani 0.98 1 d . U . . .
C6 C 0.7606(3) 0.7984(3) 0.0293(6) 0.074(3) Uani 0.98 1 d . U . A .
C9 C 0.6828(2) 0.8662(2) 0.0137(4) 0.0451(18) Uani 0.98 1 d . U . . .
C11 C 0.9038(2) 0.6351(2) 0.0354(2) 0.0273(9) Uani 0.98 1 d . . . . .
C12 C 0.63792(19) 0.90122(19) 0.0055(2) 0.0250(9) Uani 0.98 1 d . . . . .
C2B C 0.8186(5) 0.6736(7) 0.0191(10) 0.054(5) Uani 0.49 1 d . U . A 1
H2B H 0.8076 0.6410 0.0103 0.065 Uiso 0.49 1 calc R . . A 1
C4B C 0.8849(7) 0.7286(5) 0.0523(8) 0.034(4) Uani 0.49 1 d . . . A 1
H4B H 0.9190 0.7351 0.0601 0.041 Uiso 0.49 1 calc R . . A 1
C5B C 0.8484(5) 0.7681(8) 0.0538(9) 0.044(5) Uani 0.49 1 d . . . A 1
H5B H 0.8566 0.7998 0.0676 0.052 Uiso 0.49 1 calc R . . A 1
C7B C 0.7667(11) 0.8476(6) 0.0476(15) 0.075(7) Uani 0.49 1 d . U . A 1
H7B H 0.7950 0.8566 0.0672 0.090 Uiso 0.49 1 calc R . . A 1
C8B C 0.7282(5) 0.8842(6) 0.0354(7) 0.038(4) Uani 0.49 1 d . . . A 1
H8B H 0.7331 0.9189 0.0416 0.046 Uiso 0.49 1 calc R . . A 1
C10B C 0.6797(7) 0.8145(6) -0.0021(10) 0.050(5) Uani 0.49 1 d . U . A 1
H10B H 0.6500 0.8037 -0.0184 0.060 Uiso 0.49 1 calc R . . A 1
N1B N 0.7863(6) 0.7137(6) 0.0127(9) 0.056(5) Uani 0.49 1 d . U . A 1
N2B N 0.7169(5) 0.7802(7) 0.0051(10) 0.063(5) Uani 0.49 1 d . U . A 1
C2A C 0.8158(5) 0.6714(7) 0.0426(10) 0.049(5) Uani 0.49 1 d . U . A 2
H2A H 0.8040 0.6380 0.0456 0.059 Uiso 0.49 1 calc R . . A 2
C4A C 0.8887(9) 0.7287(6) 0.0335(11) 0.055(6) Uani 0.49 1 d . U . A 2
H4A H 0.9236 0.7352 0.0310 0.066 Uiso 0.49 1 calc R . . A 2
C5A C 0.8518(6) 0.7678(9) 0.0321(13) 0.063(7) Uani 0.49 1 d . U . A 2
H5A H 0.8630 0.8015 0.0292 0.076 Uiso 0.49 1 calc R . . A 2
C7A C 0.7706(11) 0.8506(5) 0.0283(15) 0.075(7) Uani 0.49 1 d . U . A 2
H7A H 0.8025 0.8627 0.0385 0.090 Uiso 0.49 1 calc R . . A 2
C8A C 0.7322(6) 0.8857(9) 0.0115(13) 0.073(7) Uani 0.49 1 d . U . A 2
H8A H 0.7395 0.9186 0.0002 0.087 Uiso 0.49 1 calc R . . A 2
C10A C 0.6718(7) 0.8138(5) 0.0172(12) 0.061(6) Uani 0.49 1 d . U . A 2
H10A H 0.6386 0.8017 0.0126 0.073 Uiso 0.49 1 calc R . . A 2
N1A N 0.7818(6) 0.7104(4) 0.0417(9) 0.058(5) Uani 0.49 1 d . U . A 2
N2A N 0.7103(5) 0.7820(8) 0.0273(11) 0.067(5) Uani 0.49 1 d . U . A 2
Cu1B Cu 0.71290(12) 0.70865(11) -0.0148(2) 0.1105(19) Uani 0.455 1 d . U . A 1
Cl1B Cl 0.6861(4) 0.6441(3) -0.0528(5) 0.126(4) Uani 0.455 1 d . U . A 1
Cu1A Cu 0.70669(11) 0.70267(12) 0.0383(4) 0.144(3) Uani 0.455 1 d . U . A 2
Cl1A Cl 0.6413(4) 0.6704(6) 0.0767(8) 0.182(5) Uani 0.455 1 d . U . A 2
Cu2B Cu 0.6199(4) 0.6899(4) -0.0528(7) 0.163(5) Uani 0.24 1 d . U . A 1
Cu2A Cu 0.6839(4) 0.6047(4) 0.0548(7) 0.157(4) Uani 0.24 1 d . U . A 2
Cl2 Cl 0.7384(4) 0.5464(4) 0.0579(5) 0.114(3) Uani 0.48 1 d . U . . .

loop_
_atom_site_aniso_label
_atom_site_aniso_U_11
_atom_site_aniso_U_22
_atom_site_aniso_U_33
_atom_site_aniso_U_23
_atom_site_aniso_U_13
_atom_site_aniso_U_12
Zr1 0.01518(17) 0.01126(14) 0.01559(16) -0.00032(10) 0.00006(11) -0.00057(11)
O1A 0.0139(18) 0.0139(18) 0.0139(18) 0.003(2) 0.003(2) -0.003(2)
O2A 0.019(3) 0.016(3) 0.015(2) 0.003(2) 0.000(2) -0.001(2)
O1B 0.0133(17) 0.0133(17) 0.0133(17) 0.003(2) 0.003(2) -0.003(2)
O2B 0.015(3) 0.014(2) 0.015(2) -0.0046(19) 0.002(2) 0.001(2)
O3 0.0273(16) 0.0174(13) 0.0311(17) -0.0014(12) -0.0004(14) 0.0059(12)
O4 0.0205(15) 0.0207(15) 0.0326(18) -0.0030(13) 0.0016(13) 0.0046(12)
O5 0.0155(13) 0.0212(15) 0.0344(18) -0.0044(13) -0.0020(12) 0.0056(11)
O6 0.0207(15) 0.0170(14) 0.0344(18) -0.0040(12) -0.0017(13) 0.0065(11)
C1 0.029(3) 0.024(2) 0.129(8) -0.012(4) -0.017(4) 0.012(2)
C3 0.027(2) 0.024(2) 0.087(6) -0.010(3) -0.007(3) 0.011(2)
C6 0.037(3) 0.023(3) 0.162(10) -0.021(4) -0.024(5) 0.013(2)
C9 0.021(2) 0.025(2) 0.089(6) -0.012(3) -0.010(3) 0.0081(19)
C11 0.026(2) 0.022(2) 0.034(2) 0.0031(17) -0.0016(18) 0.0110(17)
C12 0.0168(18) 0.0185(19) 0.040(3) -0.0050(17) -0.0037(17) 0.0071(14)
C2B 0.023(5) 0.026(6) 0.113(16) -0.013(9) -0.006(8) 0.006(5)
C4B 0.027(6) 0.019(5) 0.057(10) -0.017(5) -0.015(6) 0.011(4)
C5B 0.027(6) 0.022(6) 0.082(13) -0.024(8) -0.022(7) 0.016(5)
C7B 0.033(4) 0.026(3) 0.167(19) -0.021(6) -0.041(9) 0.014(3)
C8B 0.021(5) 0.020(5) 0.074(10) -0.021(6) -0.026(6) 0.012(4)
C10B 0.017(6) 0.032(6) 0.100(14) -0.031(7) -0.003(7) 0.007(4)
N1B 0.025(6) 0.031(6) 0.112(13) -0.018(8) -0.021(8) 0.014(4)
N2B 0.021(5) 0.026(5) 0.142(16) -0.024(9) -0.004(7) 0.019(4)
C2A 0.025(5) 0.022(5) 0.101(14) 0.006(8) 0.007(7) 0.006(4)
C4A 0.037(6) 0.027(6) 0.100(19) -0.009(9) -0.018(11) 0.007(4)
C5A 0.034(5) 0.023(6) 0.13(2) -0.017(12) -0.009(10) 0.003(4)
C7A 0.033(4) 0.026(3) 0.167(19) -0.021(6) -0.041(9) 0.014(3)
C8A 0.034(7) 0.035(7) 0.15(2) -0.017(12) -0.026(11) 0.008(5)
C10A 0.022(6) 0.025(5) 0.137(18) -0.011(8) 0.010(9) 0.017(4)
N1A 0.024(4) 0.017(4) 0.133(14) 0.004(7) -0.002(8) 0.014(3)
N2A 0.028(5) 0.028(5) 0.144(16) -0.019(9) 0.015(8) 0.016(4)
Cu1B 0.0414(14) 0.0344(12) 0.256(5) -0.060(2) -0.066(2) 0.0218(10)
Cl1B 0.104(5) 0.066(4) 0.206(9) -0.076(5) -0.052(6) 0.023(4)
Cu1A 0.0272(11) 0.0318(12) 0.374(8) 0.030(3) 0.018(3) 0.0113(9)
Cl1A 0.082(5) 0.152(9) 0.312(13) -0.006(9) 0.101(7) 0.014(5)
Cu2B 0.091(6) 0.074(5) 0.323(15) -0.028(8) -0.049(8) 0.036(5)
Cu2A 0.099(6) 0.070(4) 0.304(13) 0.016(7) 0.043(8) 0.024(4)
Cl2 0.096(5) 0.091(5) 0.155(8) 0.031(5) 0.019(5) 0.020(4)

loop_
_atom_type_symbol
_atom_type_description
_atom_type_scat_dispersion_real
_atom_type_scat_dispersion_imag
_atom_type_scat_source
C C 0.0040 0.0020 'International Tables Vol C Tables 4.2.6.8 and 6.1.1.4'
H H 0.0000 0.0000 'International Tables Vol C Tables 4.2.6.8 and 6.1.1.4'
Cl Cl 0.1690 0.1900 'International Tables Vol C Tables 4.2.6.8 and 6.1.1.4'
Cu Cu 0.3050 1.5030 'International Tables Vol C Tables 4.2.6.8 and 6.1.1.4'
N N 0.0080 0.0040 'International Tables Vol C Tables 4.2.6.8 and 6.1.1.4'
O O 0.0140 0.0070 'International Tables Vol C Tables 4.2.6.8 and 6.1.1.4'
Zr Zr -1.8230 0.6800 'International Tables Vol C Tables 4.2.6.8 and 6.1.1.4'

loop_
_geom_angle_atom_site_label_1
_geom_angle_atom_site_label_2
_geom_angle_atom_site_label_3
_geom_angle
_geom_angle_site_symmetry_1
_geom_angle_site_symmetry_3
O1A Zr1 O2A 76.3(2) . .
O1A Zr1 O2A 76.4(2) . 8_645
O1A Zr1 O2A 121.8(4) . 23_764
O1A Zr1 O3 140.91(12) . .
O2A Zr1 O2A 123.6(4) 8_645 .
O2A Zr1 O2A 77.0(2) . 23_764
O2A Zr1 O2A 77.1(2) 8_645 23_764
O1B Zr1 O2B 61.3(3) . .
O1B Zr1 O2B 61.1(3) . 8_645
O1B Zr1 O3 141.32(12) . .
O1B Zr1 O4 141.14(12) . 20_675
O1B Zr1 O5 84.3(3) . 5_654
O1B Zr1 O6 83.0(3) . 4_565
O2B Zr1 O1B 91.7(4) 23_764 .
O2B Zr1 O2B 60.6(3) 23_764 .
O2B Zr1 O2B 60.5(3) 23_764 8_645
O2B Zr1 O2B 91.4(4) . 8_645
O2B Zr1 O3 141.12(19) . .
O2B Zr1 O3 84.0(2) 23_764 .
O2B Zr1 O3 83.9(2) 8_645 .
O2B Zr1 O4 140.4(2) 8_645 20_675
O2B Zr1 O4 83.2(2) . 20_675
O2B Zr1 O4 83.3(2) 23_764 20_675
O2B Zr1 O5 141.7(2) 23_764 5_654
O2B Zr1 O5 142.04(19) . 5_654
O2B Zr1 O5 84.9(2) 8_645 5_654
O2B Zr1 O6 84.0(2) . 4_565
O2B Zr1 O6 141.6(2) 23_764 4_565
O2B Zr1 O6 140.8(2) 8_645 4_565
O3 Zr1 O2A 71.5(2) . 8_645
O3 Zr1 O2A 71.9(2) . 23_764
O3 Zr1 O2A 140.99(19) . .
O4 Zr1 O1A 141.12(12) 20_675 .
O4 Zr1 O2A 70.8(2) 20_675 23_764
O4 Zr1 O2A 71.2(2) 20_675 .
O4 Zr1 O2A 140.29(19) 20_675 8_645
O4 Zr1 O3 76.63(15) 20_675 .
O4 Zr1 O5 122.16(14) 20_675 5_654
O4 Zr1 O6 77.75(15) 20_675 4_565
O5 Zr1 O1A 73.2(3) 5_654 .
O5 Zr1 O2A 141.1(2) 5_654 23_764
O5 Zr1 O2A 72.2(2) 5_654 8_645
O5 Zr1 O2A 140.6(2) 5_654 .
O5 Zr1 O3 76.10(15) 5_654 .
O5 Zr1 O6 75.81(15) 5_654 4_565
O6 Zr1 O1A 72.0(3) 4_565 .
O6 Zr1 O2A 140.11(19) 4_565 8_645
O6 Zr1 O2A 141.04(19) 4_565 23_764
O6 Zr1 O2A 71.4(2) 4_565 .
O6 Zr1 O3 122.58(14) 4_565 .
Zr1 O1A Zr1 103.7(4) . 11_556
Zr1 O1A Zr1 103.7(4) 8_645 11_556
Zr1 O1A Zr1 103.7(4) . 8_645
Zr1 O2A Zr1 101.5(3) 11_556 .
Zr1 O2A Zr1 101.7(3) 11_556 20_675
Zr1 O2A Zr1 101.5(3) . 20_675
Zr1 O1B Zr1 116.7(2) . 11_556
Zr1 O1B Zr1 116.7(2) 8_645 11_556
Zr1 O1B Zr1 116.7(2) . 8_645
Zr1 O2B Zr1 116.9(3) 20_675 11_556
Zr1 O2B Zr1 115.9(3) . 11_556
Zr1 O2B Zr1 117.4(3) 20_675 .
C11 O3 Zr1 130.7(3) . .
C11 O4 Zr1 133.8(3) . 23_764
C12 O5 Zr1 131.3(3) . 9_564
C12 O6 Zr1 133.0(3) . 4_465
C5B C1 C6 124.2(10) . .
C5B C1 N1B 123.9(11) . .
N1B C1 C6 111.6(9) . .
C5A C1 C6 125.2(13) . .
C5A C1 N1A 121.3(13) . .
N1A C1 C6 113.5(9) . .
C2B C3 C11 116.2(9) . .
C4B C3 C11 124.3(9) . .
C4B C3 C2B 118.7(11) . .
C2A C3 C11 118.1(9) . .
C4A C3 C11 120.0(11) . .
C4A C3 C2A 121.6(13) . .
C7B C6 C1 122.3(13) . .
C7B C6 N2B 124.9(13) . .
N2B C6 C1 112.8(9) . .
C7A C6 C1 123.5(13) . .
N2A C6 C1 117.5(11) . .
N2A C6 C7A 119.0(15) . .
C8B C9 C12 121.0(8) . .
C8B C9 C10B 119.3(11) . .
C10B C9 C12 119.7(9) . .
C8A C9 C12 119.7(12) . .
C8A C9 C10A 123.6(14) . .
C10A C9 C12 116.3(9) . .
O3 C11 O4 127.3(4) . .
O3 C11 C3 117.0(5) . .
O4 C11 C3 115.7(5) . .
O5 C12 C9 116.5(5) . .
O6 C12 O5 127.7(4) . .
O6 C12 C9 115.7(5) . .
N1B C2B C3 121.8(15) . .
C3 C4B C5B 118.6(16) . .
C1 C5B C4B 118.8(15) . .
C6 C7B C8B 117.7(18) . .
C9 C8B C7B 117.7(15) . .
N2B C10B C9 123.9(16) . .
C1 N1B Cu1B 117.4(9) . .
C2B N1B C1 116.4(14) . .
C2B N1B Cu1B 125.1(11) . .
C6 N2B Cu1B 119.7(10) . .
C10B N2B C6 115.6(15) . .
C10B N2B Cu1B 124.7(11) . .
N1A C2A C3 121.4(15) . .
C3 C4A C5A 115(2) . .
C1 C5A C4A 123(2) . .
C6 C7A C8A 120(2) . .
C9 C8A C7A 114(2) . .
N2A C10A C9 117.9(18) . .
C1 N1A Cu1A 116.6(8) . .
C2A N1A C1 117.4(14) . .
C2A N1A Cu1A 125.2(11) . .
C6 N2A Cu1A 110.2(11) . .
C10A N2A C6 122.0(19) . .
C10A N2A Cu1A 127.7(12) . .
N1B Cu1B Cl1B 122.3(5) . .
N1B Cu1B Cu2B 172.9(4) . .
N2B Cu1B N1B 78.2(5) . .
N2B Cu1B Cl1B 157.9(6) . .
N2B Cu1B Cu2B 108.9(4) . .
Cl1B Cu1B Cu2B 50.8(3) . .
Cu1B Cl1B Cu2B 79.3(4) . .
N1A Cu1A N2A 82.0(5) . .
N1A Cu1A Cl1A 143.9(9) . .
N1A Cu1A Cu2A 108.3(4) . .
N2A Cu1A Cl1A 119.1(6) . .
N2A Cu1A Cu2A 169.5(5) . .
Cl1A Cu1A Cu2A 51.0(5) . .
Cu2A Cl1A Cu1A 77.1(5) . .
Cl1B Cu2B Cu1B 49.9(3) . .
Cl2 Cu2B Cu1B 124.9(6) 19_656 .
Cl2 Cu2B Cl1B 174.4(9) 19_656 .
Cl1A Cu2A Cu1A 51.9(4) . .
Cl2 Cu2A Cu1A 123.7(6) . .
Cl2 Cu2A Cl1A 159.5(12) . .

loop_
_geom_bond_atom_site_label_1
_geom_bond_atom_site_label_2
_geom_bond_distance
_geom_bond_site_symmetry_2
Zr1 O1A 2.224(6) .
Zr1 O2A 2.256(7) 8_645
Zr1 O2A 2.262(7) .
Zr1 O2A 2.264(7) 23_764
Zr1 O1B 2.055(3) .
Zr1 O2B 2.044(6) 23_764
Zr1 O2B 2.058(6) .
Zr1 O2B 2.069(6) 8_645
Zr1 O3 2.240(4) .
Zr1 O4 2.200(4) 20_675
Zr1 O5 2.214(3) 5_654
Zr1 O6 2.222(4) 4_565
O1A Zr1 2.224(6) 11_556
O1A Zr1 2.224(6) 8_645
O2A Zr1 2.256(7) 11_556
O2A Zr1 2.264(7) 20_675
O1B Zr1 2.055(3) 11_556
O1B Zr1 2.055(3) 8_645
O2B Zr1 2.044(6) 20_675
O2B Zr1 2.069(6) 11_556
O3 C11 1.259(7) .
O4 Zr1 2.200(4) 23_764
O4 C11 1.265(7) .
O5 Zr1 2.213(3) 9_564
O5 C12 1.265(6) .
O6 Zr1 2.222(4) 4_465
O6 C12 1.261(6) .
C1 C6 1.480(9) .
C1 C5B 1.364(14) .
C1 N1B 1.368(14) .
C1 C5A 1.357(16) .
C1 N1A 1.376(14) .
C3 C11 1.490(8) .
C3 C2B 1.431(15) .
C3 C4B 1.374(13) .
C3 C2A 1.418(15) .
C3 C4A 1.373(16) .
C6 C7B 1.382(16) .
C6 N2B 1.390(16) .
C6 C7A 1.390(16) .
C6 N2A 1.385(16) .
C9 C12 1.504(8) .
C9 C8B 1.396(12) .
C9 C10B 1.417(14) .
C9 C8A 1.388(16) .
C9 C10A 1.404(15) .
C2B N1B 1.357(14) .
C4B C5B 1.407(14) .
C7B C8B 1.425(16) .
C10B N2B 1.334(14) .
N1B Cu1B 2.054(15) .
N2B Cu1B 1.945(16) .
C2A N1A 1.356(13) .
C4A C5A 1.406(16) .
C7A C8A 1.431(16) .
C10A N2A 1.332(15) .
N1A Cu1A 1.975(15) .
N2A Cu1A 2.10(2) .
Cu1B Cl1B 2.080(7) .
Cu1B Cu2B 2.672(11) .
Cl1B Cu2B 2.106(12) .
Cu1A Cl1A 2.154(12) .
Cu1A Cu2A 2.666(10) .
Cl1A Cu2A 2.126(16) .
Cu2B Cl2 2.065(14) 19_656
Cu2A Cl2 2.087(12) .
Cl2 Cu2B 2.065(14) 22_565

loop_
_geom_torsion_atom_site_label_1
_geom_torsion_atom_site_label_2
_geom_torsion_atom_site_label_3
_geom_torsion_atom_site_label_4
_geom_torsion
_geom_torsion_site_symmetry_1
Zr1 O3 C11 O4 10.2(9) .
Zr1 O3 C11 C3 -168.3(5) .
Zr1 O4 C11 O3 -10.6(10) 23_764
Zr1 O4 C11 C3 167.9(5) 23_764
Zr1 O5 C12 O6 5.2(10) 9_564
Zr1 O5 C12 C9 -171.2(5) 9_564
Zr1 O6 C12 O5 -4.6(10) 4_465
Zr1 O6 C12 C9 171.9(5) 4_465
C1 C6 C7B C8B 173(2) .
C1 C6 N2B C10B -178.2(19) .
C1 C6 N2B Cu1B 3(3) .
C1 C6 C7A C8A 166(3) .
C1 C6 N2A C10A -173(2) .
C1 C6 N2A Cu1A 4(2) .
C3 C2B N1B C1 -11(4) .
C3 C2B N1B Cu1B -179.4(16) .
C3 C4B C5B C1 -10(3) .
C3 C2A N1A C1 3(3) .
C3 C2A N1A Cu1A 172.5(16) .
C3 C4A C5A C1 -1(4) .
C6 C1 C5B C4B -173.8(17) .
C6 C1 N1B C2B -175(2) .
C6 C1 N1B Cu1B -6(2) .
C6 C1 C5A C4A -175(2) .
C6 C1 N1A C2A 174.5(19) .
C6 C1 N1A Cu1A 4(2) .
C6 C7B C8B C9 11(4) .
C6 C7A C8A C9 20(5) .
C9 C10B N2B C6 -1(3) .
C9 C10B N2B Cu1B 178.5(17) .
C9 C10A N2A C6 -7(4) .
C9 C10A N2A Cu1A 177.0(18) .
C11 C3 C2B N1B -169(2) .
C11 C3 C4B C5B 179.4(15) .
C11 C3 C2A N1A -174.4(19) .
C11 C3 C4A C5A 173.3(19) .
C12 C9 C8B C7B 173(2) .
C12 C9 C10B N2B -177.7(19) .
C12 C9 C8A C7A 170(2) .
C12 C9 C10A N2A -176.3(18) .
C2B C3 C11 O3 152.5(14) .
C2B C3 C11 O4 -26.1(16) .
C2B C3 C4B C5B 10(3) .
C4B C3 C11 O3 -16.8(16) .
C4B C3 C11 O4 164.5(13) .
C4B C3 C2B N1B 1(3) .
C5B C1 C6 C7B -6(3) .
C5B C1 C6 N2B 175(2) .
C5B C1 N1B C2B 12(3) .
C5B C1 N1B Cu1B -179.0(17) .
C7B C6 N2B C10B 3(4) .
C7B C6 N2B Cu1B -176(2) .
C8B C9 C12 O5 8.5(15) .
C8B C9 C12 O6 -168.4(12) .
C8B C9 C10B N2B 4(3) .
C10B C9 C12 O5 -169.7(13) .
C10B C9 C12 O6 13.4(16) .
C10B C9 C8B C7B -9(3) .
N1B C1 C6 C7B -179(3) .
N1B C1 C6 N2B 2(2) .
N1B C1 C5B C4B -1(3) .
N2B C6 C7B C8B -8(5) .
C2A C3 C11 O3 -179.2(13) .
C2A C3 C11 O4 2.2(16) .
C2A C3 C4A C5A 0(3) .
C4A C3 C11 O3 7.4(18) .
C4A C3 C11 O4 -171.2(15) .
C4A C3 C2A N1A -1(3) .
C5A C1 C6 C7A -10(4) .
C5A C1 C6 N2A 173(2) .
C5A C1 N1A C2A -4(3) .
C5A C1 N1A Cu1A -174.6(19) .
C7A C6 N2A C10A 10(4) .
C7A C6 N2A Cu1A -173(2) .
C8A C9 C12 O5 -22.1(19) .
C8A C9 C12 O6 161.1(18) .
C8A C9 C10A N2A 11(4) .
C10A C9 C12 O5 165.2(15) .
C10A C9 C12 O6 -11.6(17) .
C10A C9 C8A C7A -18(4) .
N1A C1 C6 C7A 172(3) .
N1A C1 C6 N2A -6(3) .
N1A C1 C5A C4A 4(4) .
N2A C6 C7A C8A -17(5) .
